data_4133044
loop_
_publ_author_name
'Hong, Seung Youn'
'Son, Junsoo'
'Kim, Dongwook'
'Chang, Sukbok'

_publ_section_title
;
 Ir(III)-Catalyzed Stereoselective Haloamidation of Alkynes Enabled by
 Ligand Participation.
;
_journal_issue 39
_journal_name_full 'Journal of the American Chemical Society'
_journal_page_first 12359
_journal_page_last 12363
_journal_paper_doi 10.1021/jacs.8b08134
_journal_volume 140
_journal_year 2018
_chemical_absolute_configuration syn
_chemical_formula_sum 'C28 H28 Cl N O2'
_chemical_formula_weight 445.96
_space_group_crystal_system monoclinic
_space_group_IT_number 5
_space_group_name_Hall 'C 2y'
_space_group_name_H-M_alt 'C 1 2 1'
_atom_sites_solution_hydrogens geom
_audit_creation_method SHELXL-2018/3
_cell_angle_alpha 90
_cell_angle_beta 101.13(3)
_cell_angle_gamma 90
_cell_formula_units_Z 8
_cell_length_a 37.321(7)
_cell_length_b 7.4490(15)
_cell_length_c 16.822(3)
_cell_measurement_reflns_used 36474
_cell_measurement_temperature 100(2)
_cell_measurement_theta_max 33.941
_cell_measurement_theta_min 0.384
_cell_volume 4588.6(16)
_computing_cell_refinement 'HKL3000sm (Otwinowski & Minor, 1997)'
_computing_data_collection 'PAL BL2D-SMDC Program (Shin et. al, 2016)'
_computing_data_reduction 'HKL3000sm (Otwinowski & Minor, 1997)'
_computing_structure_refinement SHELXL
_computing_structure_solution SHELXS
_diffrn_ambient_temperature 100(2)
_diffrn_measured_fraction_theta_full 0.998
_diffrn_measured_fraction_theta_max 0.845
_diffrn_measurement_device_type 'Rayonix MX225HS CCD area detector'
_diffrn_measurement_method 'omega scan'
_diffrn_radiation_type synchrotron
_diffrn_radiation_wavelength 0.670
_diffrn_reflns_av_R_equivalents 0.0864
_diffrn_reflns_av_unetI/netI 0.0792
_diffrn_reflns_Laue_measured_fraction_full 0.998
_diffrn_reflns_Laue_measured_fraction_max 0.845
_diffrn_reflns_limit_h_max 60
_diffrn_reflns_limit_h_min -60
_diffrn_reflns_limit_k_max 11
_diffrn_reflns_limit_k_min -11
_diffrn_reflns_limit_l_max 25
_diffrn_reflns_limit_l_min -25
_diffrn_reflns_number 25545
_diffrn_reflns_point_group_measured_fraction_full 0.962
_diffrn_reflns_point_group_measured_fraction_max 0.788
_diffrn_reflns_theta_full 23.703
_diffrn_reflns_theta_max 33.524
_diffrn_reflns_theta_min 1.407
_diffrn_source 'PLSII 2D bending magnet'
_exptl_absorpt_coefficient_mu 0.163
_exptl_absorpt_correction_T_max 1.000
_exptl_absorpt_correction_T_min 0.908
_exptl_absorpt_correction_type empirical
_exptl_absorpt_process_details 'HKL3000sm Scalepack(Otwinowski et.al,2003)'
_exptl_crystal_colour colorless
_exptl_crystal_density_diffrn 1.291
_exptl_crystal_description needle
_exptl_crystal_F_000 1888
_exptl_crystal_size_max 0.123
_exptl_crystal_size_mid 0.018
_exptl_crystal_size_min 0.015
_refine_diff_density_max 1.464
_refine_diff_density_min -1.231
_refine_diff_density_rms 0.122
_refine_ls_abs_structure_details
;
 Flack x determined using 5485 quotients [(I+)-(I-)]/[(I+)+(I-)]
 (Parsons, Flack and Wagner, Acta Cryst. B69 (2013) 249-259).
;
_refine_ls_abs_structure_Flack -0.04(3)
_refine_ls_extinction_method none
_refine_ls_goodness_of_fit_ref 1.132
_refine_ls_hydrogen_treatment constr
_refine_ls_matrix_type full
_refine_ls_number_parameters 581
_refine_ls_number_reflns 17009
_refine_ls_number_restraints 1
_refine_ls_restrained_S_all 1.132
_refine_ls_R_factor_all 0.0803
_refine_ls_R_factor_gt 0.0726
_refine_ls_shift/su_max 0.001
_refine_ls_shift/su_mean 0.000
_refine_ls_structure_factor_coef Fsqd
_refine_ls_weighting_details 'w=1/[\s^2^(Fo^2^)+(0.1317P)^2^+1.6286P] where P=(Fo^2^+2Fc^2^)/3'
_refine_ls_weighting_scheme calc
_refine_ls_wR_factor_gt 0.2002
_refine_ls_wR_factor_ref 0.2080
_reflns_Friedel_coverage 0.759
_reflns_Friedel_fraction_full 0.920
_reflns_Friedel_fraction_max 0.725
_reflns_number_gt 15074
_reflns_number_total 17009
_reflns_threshold_expression 'I > 2\s(I)'
_cod_data_source_file ja8b08134_si_005.cif
_cod_data_source_block P053_005
_cod_original_cell_volume 4588.6(17)
_cod_original_sg_symbol_H-M 'C 2'
_cod_database_code 4133044
_shelx_shelxl_version_number 2018/3
_shelx_space_group_comment
;
The symmetry employed for this shelxl refinement is uniquely defined
by the following loop, which should always be used as a source of
symmetry information in preference to the above space-group names.
They are only intended as comments.
;
_shelx_estimated_absorpt_t_min 0.980
_shelx_estimated_absorpt_t_max 0.998

loop_
_space_group_symop_operation_xyz
'x, y, z'
'-x, y, -z'
'x+1/2, y+1/2, z'
'-x+1/2, y+1/2, -z'

loop_
_atom_site_label
_atom_site_type_symbol
_atom_site_fract_x
_atom_site_fract_y
_atom_site_fract_z
_atom_site_U_iso_or_equiv
_atom_site_adp_type
_atom_site_occupancy
_atom_site_site_symmetry_order
_atom_site_calc_flag
_atom_site_refinement_flags_posn
_atom_site_refinement_flags_adp
Cl1A Cl 0.30942(2) 0.53524(11) 0.40880(5) 0.01943(16) Uani 1 1 d . .
C1A C 0.30443(8) 0.3612(4) 0.33765(18) 0.0126(5) Uani 1 1 d . .
C2A C 0.27642(7) 0.3730(4) 0.27409(18) 0.0131(5) Uani 1 1 d . .
C3A C 0.26426(8) 0.2485(4) 0.20511(18) 0.0138(5) Uani 1 1 d . .
C4A C 0.27606(8) 0.0800(5) 0.1852(2) 0.0174(5) Uani 1 1 d . .
H4A H 0.296441 0.023456 0.218315 0.021 Uiso 1 1 calc R U
C5A C 0.25721(9) -0.0035(5) 0.1156(2) 0.0200(6) Uani 1 1 d . .
H5A H 0.264860 -0.118869 0.101504 0.024 Uiso 1 1 calc R U
C6A C 0.22741(9) 0.0777(5) 0.0659(2) 0.0205(6) Uani 1 1 d . .
H6A H 0.215158 0.017071 0.018694 0.025 Uiso 1 1 calc R U
C7A C 0.21541(9) 0.2466(5) 0.08458(19) 0.0184(6) Uani 1 1 d . .
H7A H 0.195132 0.303019 0.051083 0.022 Uiso 1 1 calc R U
C8A C 0.23435(8) 0.3296(4) 0.15444(18) 0.0147(5) Uani 1 1 d . .
O1A O 0.20434(6) 0.6185(3) 0.16159(15) 0.0193(5) Uani 1 1 d . .
C9A C 0.22734(8) 0.5052(4) 0.18963(18) 0.0146(5) Uani 1 1 d . .
N1A N 0.25229(6) 0.5196(4) 0.26078(16) 0.0146(4) Uani 1 1 d . .
H1A H 0.253099 0.610678 0.294405 0.018 Uiso 1 1 calc R U
C10A C 0.33289(7) 0.2239(4) 0.35262(17) 0.0124(5) Uani 1 1 d . .
C11A C 0.32794(7) 0.0490(4) 0.36407(19) 0.0152(5) Uani 1 1 d . .
H11A H 0.305360 -0.002395 0.370409 0.018 Uiso 1 1 calc R U
C12A C 0.36255(7) -0.0576(4) 0.3657(2) 0.0154(5) Uani 1 1 d . .
H12A H 0.362666 -0.116750 0.313087 0.019 Uiso 1 1 calc R U
H12B H 0.366138 -0.149075 0.409260 0.019 Uiso 1 1 calc R U
C13A C 0.39141(7) 0.0918(4) 0.38308(17) 0.0105(4) Uani 1 1 d . .
H13A H 0.394787 0.115956 0.442540 0.013 Uiso 1 1 calc R U
C14A C 0.37219(7) 0.2595(4) 0.34118(17) 0.0110(4) Uani 1 1 d . .
C15A C 0.37018(8) 0.2640(5) 0.24892(18) 0.0164(5) Uani 1 1 d . .
H15A H 0.394566 0.286962 0.237605 0.025 Uiso 1 1 calc R U
H15B H 0.353511 0.359733 0.225007 0.025 Uiso 1 1 calc R U
H15C H 0.361193 0.148338 0.225438 0.025 Uiso 1 1 calc R U
C16A C 0.39318(8) 0.4231(4) 0.3808(2) 0.0162(5) Uani 1 1 d . .
H16A H 0.391229 0.429199 0.438570 0.019 Uiso 1 1 calc R U
H16B H 0.382363 0.533955 0.353784 0.019 Uiso 1 1 calc R U
C17A C 0.43400(8) 0.4103(4) 0.3738(2) 0.0177(6) Uani 1 1 d . .
H17A H 0.435912 0.429838 0.316578 0.021 Uiso 1 1 calc R U
H17B H 0.447623 0.508052 0.406282 0.021 Uiso 1 1 calc R U
C18A C 0.45211(7) 0.2319(4) 0.40202(18) 0.0113(4) Uani 1 1 d . .
H18A H 0.453469 0.226593 0.461924 0.014 Uiso 1 1 calc R U
C19A C 0.42957(7) 0.0668(4) 0.36607(17) 0.0104(4) Uani 1 1 d . .
H19A H 0.428474 0.061758 0.306243 0.012 Uiso 1 1 calc R U
C20A C 0.44807(7) -0.1011(4) 0.40561(19) 0.0123(5) Uani 1 1 d . .
H20A H 0.432998 -0.207288 0.385868 0.015 Uiso 1 1 calc R U
H20B H 0.449842 -0.093356 0.464996 0.015 Uiso 1 1 calc R U
C21A C 0.48641(8) -0.1251(4) 0.38692(18) 0.0118(5) Uani 1 1 d . .
H21A H 0.500570 -0.205275 0.428370 0.014 Uiso 1 1 calc R U
H21B H 0.484163 -0.185632 0.333801 0.014 Uiso 1 1 calc R U
C22A C 0.50768(7) 0.0477(4) 0.38474(16) 0.0100(4) Uani 1 1 d . .
C23A C 0.49128(7) 0.2173(4) 0.38877(17) 0.0109(4) Uani 1 1 d . .
C24A C 0.51276(8) 0.3691(4) 0.38465(19) 0.0136(5) Uani 1 1 d . .
H24A H 0.502096 0.484192 0.387466 0.016 Uiso 1 1 calc R U
C25A C 0.54942(8) 0.3591(4) 0.37652(19) 0.0152(5) Uani 1 1 d . .
H25A H 0.563252 0.465193 0.373819 0.018 Uiso 1 1 calc R U
C26A C 0.56509(8) 0.1912(4) 0.37249(17) 0.0135(5) Uani 1 1 d . .
C27A C 0.54410(7) 0.0362(4) 0.37688(16) 0.0117(4) Uani 1 1 d . .
H27A H 0.554936 -0.078612 0.374435 0.014 Uiso 1 1 calc R U
O1B O 0.24401(6) -0.1400(3) 0.33866(15) 0.0175(4) Uani 1 1 d . .
C28A C 0.62220(9) 0.3176(6) 0.3577(3) 0.0282(8) Uani 1 1 d . .
H28A H 0.610638 0.389382 0.310889 0.042 Uiso 1 1 calc R U
H28B H 0.646563 0.280089 0.350617 0.042 Uiso 1 1 calc R U
H28C H 0.624335 0.389649 0.407095 0.042 Uiso 1 1 calc R U
Cl1B Cl 0.13745(2) -0.05552(10) 0.09368(4) 0.01689(14) Uani 1 1 d . .
C1B C 0.13997(7) 0.1065(4) 0.17008(17) 0.0118(4) Uani 1 1 d . .
C2B C 0.16686(7) 0.0870(4) 0.23561(17) 0.0122(5) Uani 1 1 d . .
C3B C 0.17576(7) 0.1962(4) 0.30989(17) 0.0129(5) Uani 1 1 d . .
C4B C 0.15834(9) 0.3403(5) 0.33996(19) 0.0173(5) Uani 1 1 d . .
H4B H 0.136541 0.390468 0.309560 0.021 Uiso 1 1 calc R U
C5B C 0.17405(9) 0.4081(5) 0.4161(2) 0.0196(6) Uani 1 1 d . .
H5B H 0.162355 0.504449 0.437906 0.023 Uiso 1 1 calc R U
C6B C 0.20640(9) 0.3386(5) 0.46108(19) 0.0184(6) Uani 1 1 d . .
H6B H 0.216642 0.390053 0.512088 0.022 Uiso 1 1 calc R U
C7B C 0.22378(8) 0.1947(5) 0.43187(18) 0.0171(5) Uani 1 1 d . .
H7B H 0.245843 0.146723 0.462087 0.021 Uiso 1 1 calc R U
C8B C 0.20784(8) 0.1235(4) 0.35709(18) 0.0130(5) Uani 1 1 d . .
O2A O 0.60031(6) 0.1617(4) 0.36411(16) 0.0198(5) Uani 1 1 d . .
C9B C 0.21836(7) -0.0372(4) 0.31558(17) 0.0125(5) Uani 1 1 d . .
N1B N 0.19293(6) -0.0515(4) 0.24477(15) 0.0123(4) Uani 1 1 d . .
H1B H 0.192981 -0.137886 0.209122 0.015 Uiso 1 1 calc R U
C10B C 0.11392(7) 0.2554(4) 0.15353(17) 0.0118(5) Uani 1 1 d . .
C11B C 0.12361(8) 0.4269(4) 0.14432(19) 0.0147(5) Uani 1 1 d . .
H11B H 0.148154 0.465785 0.148715 0.018 Uiso 1 1 calc R U
C12B C 0.09102(7) 0.5503(4) 0.12621(19) 0.0142(5) Uani 1 1 d . .
H12C H 0.084272 0.578229 0.067697 0.017 Uiso 1 1 calc R U
H12D H 0.095334 0.663412 0.157476 0.017 Uiso 1 1 calc R U
C13B C 0.06209(7) 0.4334(4) 0.15460(16) 0.0106(4) Uani 1 1 d . .
H13B H 0.067079 0.443344 0.215020 0.013 Uiso 1 1 calc R U
C14B C 0.07212(7) 0.2384(4) 0.13593(16) 0.0106(4) Uani 1 1 d . .
C15B C 0.05988(8) 0.1880(5) 0.04562(17) 0.0153(5) Uani 1 1 d . .
H15D H 0.067692 0.065094 0.036947 0.023 Uiso 1 1 calc R U
H15E H 0.070973 0.271006 0.012170 0.023 Uiso 1 1 calc R U
H15F H 0.033223 0.195826 0.030489 0.023 Uiso 1 1 calc R U
C16B C 0.05416(8) 0.1164(4) 0.18996(18) 0.0134(5) Uani 1 1 d . .
H16C H 0.064310 0.142787 0.247590 0.016 Uiso 1 1 calc R U
H16D H 0.059533 -0.010613 0.179508 0.016 Uiso 1 1 calc R U
C17B C 0.01244(8) 0.1462(4) 0.17283(19) 0.0146(5) Uani 1 1 d . .
H17C H 0.001788 0.077401 0.212968 0.018 Uiso 1 1 calc R U
H17D H 0.002033 0.097719 0.118484 0.018 Uiso 1 1 calc R U
C18B C 0.00102(7) 0.3457(4) 0.17621(17) 0.0121(5) Uani 1 1 d . .
H18B H 0.008402 0.383103 0.234146 0.015 Uiso 1 1 calc R U
C19B C 0.02170(7) 0.4705(4) 0.12761(16) 0.0115(4) Uani 1 1 d . .
H19B H 0.014386 0.440554 0.068755 0.014 Uiso 1 1 calc R U
C20B C 0.01084(8) 0.6647(4) 0.14048(19) 0.0147(5) Uani 1 1 d . .
H20C H 0.014837 0.691198 0.199204 0.018 Uiso 1 1 calc R U
H20D H 0.026234 0.747383 0.115459 0.018 Uiso 1 1 calc R U
C21B C -0.02918(8) 0.6934(4) 0.1025(2) 0.0165(5) Uani 1 1 d . .
H21C H -0.037660 0.806306 0.123896 0.020 Uiso 1 1 calc R U
H21D H -0.031455 0.707508 0.043247 0.020 Uiso 1 1 calc R U
C22B C -0.05361(8) 0.5416(4) 0.11876(17) 0.0143(5) Uani 1 1 d . .
C23B C -0.04013(7) 0.3775(4) 0.15328(17) 0.0128(5) Uani 1 1 d . .
C24B C -0.06568(8) 0.2468(5) 0.16573(18) 0.0159(5) Uani 1 1 d . .
H24B H -0.057164 0.136224 0.190576 0.019 Uiso 1 1 calc R U
C25B C -0.10311(8) 0.2751(5) 0.1426(2) 0.0183(6) Uani 1 1 d . .
H25B H -0.119811 0.184898 0.151893 0.022 Uiso 1 1 calc R U
C26B C -0.11599(8) 0.4362(5) 0.10578(18) 0.0159(5) Uani 1 1 d . .
C27B C -0.09143(8) 0.5689(4) 0.09494(18) 0.0150(5) Uani 1 1 d . .
H27B H -0.100252 0.679897 0.071090 0.018 Uiso 1 1 calc R U
O2B O -0.15328(6) 0.4536(4) 0.08340(15) 0.0200(4) Uani 1 1 d . .
C28B C -0.16624(9) 0.6115(5) 0.0389(2) 0.0205(6) Uani 1 1 d . .
H28D H -0.160300 0.717068 0.073716 0.031 Uiso 1 1 calc R U
H28E H -0.192771 0.603512 0.020755 0.031 Uiso 1 1 calc R U
H28F H -0.154554 0.622247 -0.008268 0.031 Uiso 1 1 calc R U

loop_
_atom_site_aniso_label
_atom_site_aniso_U_11
_atom_site_aniso_U_22
_atom_site_aniso_U_33
_atom_site_aniso_U_23
_atom_site_aniso_U_13
_atom_site_aniso_U_12
Cl1A 0.0122(3) 0.0229(3) 0.0209(3) -0.0086(3) -0.0023(2) 0.0081(3)
C1A 0.0088(10) 0.0139(11) 0.0147(11) -0.0036(9) 0.0011(8) 0.0050(10)
C2A 0.0070(10) 0.0140(11) 0.0180(12) -0.0008(9) 0.0016(9) 0.0021(9)
C3A 0.0086(10) 0.0162(11) 0.0164(11) -0.0016(10) 0.0019(9) -0.0012(10)
C4A 0.0131(11) 0.0191(13) 0.0199(13) -0.0034(11) 0.0032(10) -0.0022(11)
C5A 0.0161(13) 0.0222(14) 0.0223(14) -0.0067(12) 0.0055(11) -0.0008(12)
C6A 0.0171(13) 0.0239(15) 0.0196(14) -0.0051(12) 0.0012(10) -0.0028(12)
C7A 0.0138(12) 0.0214(14) 0.0183(13) -0.0016(11) -0.0013(10) -0.0020(12)
C8A 0.0081(10) 0.0190(12) 0.0158(12) -0.0017(10) -0.0008(9) 0.0001(10)
O1A 0.0121(9) 0.0195(10) 0.0232(11) -0.0011(9) -0.0042(8) 0.0025(9)
C9A 0.0066(10) 0.0178(12) 0.0178(12) 0.0003(10) -0.0018(9) 0.0003(10)
N1A 0.0075(9) 0.0163(10) 0.0183(11) -0.0017(9) -0.0021(8) 0.0052(9)
C10A 0.0066(10) 0.0157(11) 0.0143(11) -0.0008(9) 0.0005(8) 0.0019(10)
C11A 0.0067(10) 0.0186(12) 0.0201(12) 0.0029(11) 0.0020(9) 0.0007(11)
C12A 0.0068(10) 0.0129(11) 0.0262(14) 0.0010(11) 0.0021(9) -0.0033(10)
C13A 0.0042(9) 0.0111(10) 0.0155(11) 0.0010(9) 0.0004(8) 0.0010(9)
C14A 0.0060(9) 0.0121(10) 0.0152(11) -0.0004(9) 0.0024(8) 0.0018(9)
C15A 0.0113(11) 0.0238(14) 0.0142(12) 0.0029(11) 0.0025(9) 0.0047(11)
C16A 0.0093(11) 0.0108(11) 0.0277(15) -0.0029(10) 0.0014(10) 0.0019(10)
C17A 0.0069(10) 0.0106(11) 0.0357(17) 0.0009(11) 0.0042(10) 0.0012(10)
C18A 0.0061(9) 0.0095(10) 0.0187(12) -0.0011(9) 0.0029(8) 0.0005(9)
C19A 0.0059(9) 0.0111(10) 0.0137(11) 0.0000(9) 0.0006(8) 0.0027(9)
C20A 0.0078(10) 0.0098(10) 0.0197(12) 0.0013(9) 0.0038(9) 0.0010(9)
C21A 0.0082(10) 0.0110(10) 0.0154(11) 0.0002(9) 0.0004(8) 0.0016(9)
C22A 0.0070(9) 0.0103(10) 0.0122(10) 0.0006(9) 0.0004(8) 0.0006(9)
C23A 0.0089(10) 0.0085(10) 0.0150(11) 0.0004(8) 0.0012(8) 0.0007(9)
C24A 0.0099(10) 0.0089(10) 0.0214(13) 0.0005(9) 0.0019(9) -0.0008(9)
C25A 0.0106(11) 0.0147(12) 0.0197(13) 0.0042(10) 0.0013(9) -0.0024(10)
C26A 0.0091(10) 0.0165(12) 0.0148(11) 0.0035(10) 0.0017(9) -0.0018(10)
C27A 0.0076(10) 0.0133(11) 0.0137(11) -0.0004(9) 0.0005(8) 0.0025(10)
O1B 0.0096(8) 0.0199(10) 0.0206(10) -0.0003(8) -0.0028(7) 0.0060(9)
C28A 0.0109(12) 0.0287(17) 0.046(2) 0.0121(17) 0.0089(13) -0.0037(13)
Cl1B 0.0120(3) 0.0183(3) 0.0183(3) -0.0047(2) -0.0021(2) 0.0021(3)
C1B 0.0080(10) 0.0130(11) 0.0140(11) -0.0010(9) 0.0006(8) -0.0015(10)
C2B 0.0067(9) 0.0153(11) 0.0140(11) 0.0016(9) 0.0007(8) 0.0014(9)
C3B 0.0086(10) 0.0157(11) 0.0137(11) 0.0012(9) 0.0004(8) 0.0016(10)
C4B 0.0149(12) 0.0201(13) 0.0156(12) -0.0009(11) -0.0004(9) 0.0059(12)
C5B 0.0190(13) 0.0218(14) 0.0170(13) -0.0030(11) 0.0013(10) 0.0041(12)
C6B 0.0199(13) 0.0203(13) 0.0135(12) -0.0011(10) -0.0003(10) 0.0005(12)
C7B 0.0139(11) 0.0210(13) 0.0147(12) 0.0009(11) -0.0017(9) -0.0003(11)
C8B 0.0087(10) 0.0163(11) 0.0136(11) 0.0003(10) 0.0017(8) 0.0023(10)
O2A 0.0083(9) 0.0229(11) 0.0297(12) 0.0047(10) 0.0078(8) 0.0016(9)
C9B 0.0072(10) 0.0156(11) 0.0137(11) 0.0008(9) -0.0005(8) -0.0007(10)
N1B 0.0059(8) 0.0152(10) 0.0146(10) 0.0009(8) -0.0011(7) 0.0023(9)
C10B 0.0074(10) 0.0141(11) 0.0120(10) 0.0000(9) -0.0025(8) 0.0019(10)
C11B 0.0075(10) 0.0153(12) 0.0204(13) 0.0031(10) 0.0006(9) -0.0002(10)
C12B 0.0068(10) 0.0138(11) 0.0212(12) 0.0028(10) 0.0009(9) -0.0025(10)
C13B 0.0059(9) 0.0137(11) 0.0111(10) 0.0016(9) -0.0011(7) -0.0032(9)
C14B 0.0074(9) 0.0135(10) 0.0096(10) 0.0003(9) -0.0017(8) 0.0003(9)
C15B 0.0115(11) 0.0218(13) 0.0108(11) -0.0029(10) -0.0019(9) 0.0026(11)
C16B 0.0094(10) 0.0148(11) 0.0151(11) 0.0026(9) 0.0000(9) -0.0004(10)
C17B 0.0101(11) 0.0151(11) 0.0178(12) 0.0025(10) 0.0009(9) -0.0025(10)
C18B 0.0083(10) 0.0157(11) 0.0120(11) 0.0012(9) 0.0010(8) -0.0020(10)
C19B 0.0090(10) 0.0135(11) 0.0114(10) -0.0005(9) 0.0004(8) -0.0016(9)
C20B 0.0094(11) 0.0132(11) 0.0202(13) -0.0022(10) -0.0005(9) -0.0004(10)
C21B 0.0094(11) 0.0124(11) 0.0267(14) 0.0016(11) 0.0011(10) 0.0005(10)
C22B 0.0092(10) 0.0179(12) 0.0157(11) -0.0026(10) 0.0026(8) -0.0020(11)
C23B 0.0085(10) 0.0184(12) 0.0112(11) -0.0011(9) 0.0013(8) -0.0011(10)
C24B 0.0109(11) 0.0211(13) 0.0162(12) 0.0026(11) 0.0036(9) -0.0032(11)
C25B 0.0122(12) 0.0230(15) 0.0200(13) 0.0014(11) 0.0041(10) -0.0050(11)
C26B 0.0084(10) 0.0238(14) 0.0151(12) -0.0016(11) 0.0017(9) 0.0005(12)
C27B 0.0099(10) 0.0181(12) 0.0168(12) -0.0007(10) 0.0016(9) 0.0005(10)
O2B 0.0078(8) 0.0273(11) 0.0244(11) 0.0025(10) 0.0018(8) -0.0006(9)
C28B 0.0127(12) 0.0291(16) 0.0193(13) 0.0015(12) 0.0022(10) 0.0017(13)

loop_
_atom_type_symbol
_atom_type_description
_atom_type_scat_dispersion_real
_atom_type_scat_dispersion_imag
_atom_type_scat_source
C C 0.0026 0.0014 'International Tables Vol C Tables 4.2.6.8 and 6.1.1.4'
H H 0.0000 0.0000 'International Tables Vol C Tables 4.2.6.8 and 6.1.1.4'
N N 0.0052 0.0029 'International Tables Vol C Tables 4.2.6.8 and 6.1.1.4'
O O 0.0094 0.0054 'International Tables Vol C Tables 4.2.6.8 and 6.1.1.4'
Cl Cl 0.1359 0.1420 'International Tables Vol C Tables 4.2.6.8 and 6.1.1.4'

loop_
_geom_angle_atom_site_label_1
_geom_angle_atom_site_label_2
_geom_angle_atom_site_label_3
_geom_angle
C2A C1A C10A 127.6(3)
C2A C1A Cl1A 117.3(2)
C10A C1A Cl1A 115.0(2)
C1A C2A N1A 123.5(3)
C1A C2A C3A 130.7(3)
N1A C2A C3A 105.7(2)
C4A C3A C8A 119.6(3)
C4A C3A C2A 133.4(3)
C8A C3A C2A 107.0(3)
C5A C4A C3A 118.2(3)
C4A C5A C6A 121.8(3)
C7A C6A C5A 120.7(3)
C6A C7A C8A 117.3(3)
C7A C8A C3A 122.4(3)
C7A C8A C9A 129.0(3)
C3A C8A C9A 108.6(3)
O1A C9A N1A 125.9(3)
O1A C9A C8A 128.1(3)
N1A C9A C8A 106.0(3)
C9A N1A C2A 112.6(3)
C11A C10A C1A 126.3(3)
C11A C10A C14A 110.4(2)
C1A C10A C14A 122.5(3)
C10A C11A C12A 111.9(3)
C11A C12A C13A 100.9(2)
C19A C13A C12A 121.6(2)
C19A C13A C14A 112.6(2)
C12A C13A C14A 104.7(2)
C16A C14A C10A 120.2(2)
C16A C14A C15A 110.0(3)
C10A C14A C15A 105.5(2)
C16A C14A C13A 107.0(2)
C10A C14A C13A 100.0(2)
C15A C14A C13A 114.0(2)
C14A C16A C17A 110.2(2)
C18A C17A C16A 114.4(2)
C17A C18A C23A 113.4(2)
C17A C18A C19A 113.4(2)
C23A C18A C19A 110.5(2)
C13A C19A C20A 112.5(2)
C13A C19A C18A 106.8(2)
C20A C19A C18A 108.5(2)
C19A C20A C21A 111.7(2)
C22A C21A C20A 114.8(2)
C27A C22A C23A 120.0(3)
C27A C22A C21A 118.4(2)
C23A C22A C21A 121.6(2)
C24A C23A C22A 117.7(2)
C24A C23A C18A 121.7(2)
C22A C23A C18A 120.5(2)
C23A C24A C25A 122.8(3)
C26A C25A C24A 118.7(3)
O2A C26A C25A 124.9(3)
O2A C26A C27A 115.5(3)
C25A C26A C27A 119.6(3)
C22A C27A C26A 121.2(3)
C2B C1B C10B 126.8(3)
C2B C1B Cl1B 116.9(2)
C10B C1B Cl1B 116.2(2)
C1B C2B N1B 124.0(3)
C1B C2B C3B 130.1(3)
N1B C2B C3B 105.9(2)
C4B C3B C8B 119.6(3)
C4B C3B C2B 133.3(3)
C8B C3B C2B 107.1(3)
C5B C4B C3B 117.8(3)
C6B C5B C4B 122.0(3)
C7B C6B C5B 120.5(3)
C8B C7B C6B 117.8(3)
C7B C8B C3B 122.1(3)
C7B C8B C9B 129.2(3)
C3B C8B C9B 108.6(3)
C26A O2A C28A 116.8(3)
O1B C9B N1B 126.2(3)
O1B C9B C8B 128.2(3)
N1B C9B C8B 105.7(2)
C9B N1B C2B 112.7(3)
C11B C10B C1B 123.9(3)
C11B C10B C14B 110.0(2)
C1B C10B C14B 125.9(3)
C10B C11B C12B 112.2(2)
C11B C12B C13B 100.4(2)
C19B C13B C12B 121.6(2)
C19B C13B C14B 112.1(2)
C12B C13B C14B 104.9(2)
C16B C14B C10B 118.7(2)
C16B C14B C15B 111.1(2)
C10B C14B C15B 107.8(2)
C16B C14B C13B 106.6(2)
C10B C14B C13B 99.2(2)
C15B C14B C13B 113.0(2)
C14B C16B C17B 110.2(2)
C16B C17B C18B 113.9(2)
C23B C18B C19B 110.8(2)
C23B C18B C17B 114.2(2)
C19B C18B C17B 112.9(2)
C13B C19B C20B 113.9(2)
C13B C19B C18B 107.6(2)
C20B C19B C18B 108.8(2)
C21B C20B C19B 109.8(2)
C22B C21B C20B 113.4(3)
C23B C22B C27B 120.2(3)
C23B C22B C21B 123.1(2)
C27B C22B C21B 116.6(3)
C22B C23B C24B 117.7(3)
C22B C23B C18B 120.1(3)
C24B C23B C18B 122.2(3)
C25B C24B C23B 121.7(3)
C24B C25B C26B 119.8(3)
O2B C26B C27B 123.9(3)
O2B C26B C25B 116.6(3)
C27B C26B C25B 119.6(3)
C26B C27B C22B 120.9(3)
C26B O2B C28B 116.3(3)

loop_
_geom_bond_atom_site_label_1
_geom_bond_atom_site_label_2
_geom_bond_distance
Cl1A C1A 1.750(3)
C1A C2A 1.346(4)
C1A C10A 1.461(4)
C2A N1A 1.406(4)
C2A C3A 1.486(4)
C3A C4A 1.393(4)
C3A C8A 1.404(4)
C4A C5A 1.391(5)
C5A C6A 1.394(5)
C6A C7A 1.392(5)
C7A C8A 1.394(4)
C8A C9A 1.479(5)
O1A C9A 1.231(4)
C9A N1A 1.371(4)
C10A C11A 1.335(4)
C10A C14A 1.539(4)
C11A C12A 1.512(4)
C12A C13A 1.537(4)
C13A C19A 1.517(4)
C13A C14A 1.542(4)
C14A C16A 1.530(4)
C14A C15A 1.540(4)
C16A C17A 1.553(4)
C17A C18A 1.525(4)
C18A C23A 1.525(4)
C18A C19A 1.546(4)
C19A C20A 1.518(4)
C20A C21A 1.534(4)
C21A C22A 1.516(4)
C22A C27A 1.393(4)
C22A C23A 1.411(4)
C23A C24A 1.396(4)
C24A C25A 1.403(4)
C25A C26A 1.388(4)
C26A O2A 1.367(3)
C26A C27A 1.405(4)
O1B C9B 1.229(4)
C28A O2A 1.436(4)
Cl1B C1B 1.752(3)
C1B C2B 1.348(4)
C1B C10B 1.466(4)
C2B N1B 1.406(4)
C2B C3B 1.474(4)
C3B C4B 1.399(4)
C3B C8B 1.411(4)
C4B C5B 1.396(4)
C5B C6B 1.395(5)
C6B C7B 1.391(5)
C7B C8B 1.389(4)
C8B C9B 1.477(4)
C9B N1B 1.377(4)
C10B C11B 1.345(4)
C10B C14B 1.536(4)
C11B C12B 1.508(4)
C12B C13B 1.533(4)
C13B C19B 1.514(4)
C13B C14B 1.548(4)
C14B C16B 1.529(4)
C14B C15B 1.546(4)
C16B C17B 1.544(4)
C17B C18B 1.550(4)
C18B C23B 1.528(4)
C18B C19B 1.540(4)
C19B C20B 1.529(4)
C20B C21B 1.522(4)
C21B C22B 1.510(4)
C22B C23B 1.404(4)
C22B C27B 1.406(4)
C23B C24B 1.406(4)
C24B C25B 1.392(4)
C25B C26B 1.392(5)
C26B O2B 1.376(3)
C26B C27B 1.384(4)
O2B C28B 1.427(5)

loop_
_geom_hbond_atom_site_label_D
_geom_hbond_atom_site_label_H
_geom_hbond_atom_site_label_A
_geom_hbond_distance_DH
_geom_hbond_distance_HA
_geom_hbond_distance_DA
_geom_hbond_angle_DHA
_geom_hbond_site_symmetry_A
_geom_hbond_publ_flag
N1A H1A O1B 0.88 2.05 2.897(4) 160.5 1_565 yes
N1B H1B O1A 0.88 2.06 2.901(4) 159.5 1_545 yes
